data_7100460
loop_
_publ_author_name
'Todd Marder'
'Andrei S. Batsanov'
'David N. Coventry'
'Andres Eduardo Goeta'
'Judith A.K. Howard'
'Robin N Perutz'

_publ_section_title
;
Selective Ir-Catalysed Borylation of Polycyclic
Aromatic Hydrocarbons: Structures of Naphthalene-2,6-bis(boronate),
Pyrene-2,7-bis(boronate) and Perylene-2,5,8,11-tetra(boronate) esters
;
_journal_name_full 'Chemical Communications'
_journal_paper_doi 10.1039/b501778e
_journal_year 2005
_chemical_formula_moiety 'C44 H56 B4 O8,2(C H2 Cl2)'
_chemical_formula_sum 'C46 H60 B4 Cl4 O8'
_chemical_formula_weight 925.98
_space_group_IT_number 2
_symmetry_cell_setting triclinic
_symmetry_space_group_name_Hall '-P 1'
_symmetry_space_group_name_H-M 'P -1'
_cell_angle_alpha 103.68(1)
_cell_angle_beta 99.11(1)
_cell_angle_gamma 96.50(1)
_cell_formula_units_Z 1
_cell_length_a 6.6669(5)
_cell_length_b 12.519(1)
_cell_length_c 14.791(1)
_cell_measurement_temperature 120(2)
_cell_volume 1169.7(2)
_diffrn_ambient_temperature 120(2)
_exptl_crystal_density_diffrn 1.315
_cod_depositor_comments
;
The following automatic conversions were performed:
'_symmetry_cell_setting' value 'Triclinic' changed to 'triclinic'
according to '/home/saulius/struct/CIF-dictionaries/cif_core.dic'
dictionary named 'cif_core.dic' version 2.4.1 from 2010-06-29.

Automatic conversion script
Id: cif_fix_enum 1527 2010-12-29 10:47:43Z saulius 
;
_cod_database_code 7100460

loop_
_symmetry_equiv_pos_as_xyz
'x, y, z'
'-x, -y, -z'

loop_
_atom_site_label
_atom_site_type_symbol
_atom_site_fract_x
_atom_site_fract_y
_atom_site_fract_z
_atom_site_U_iso_or_equiv
_atom_site_adp_type
_atom_site_occupancy
_atom_site_symmetry_multiplicity
_atom_site_calc_flag
_atom_site_refinement_flags
_atom_site_disorder_assembly
_atom_site_disorder_group
Cl1 Cl 0.10284(10) -0.42101(6) 0.15505(5) 0.04108(19) Uani 1 1 d . . .
Cl2 Cl -0.25724(10) -0.34478(5) 0.22355(5) 0.03813(18) Uani 1 1 d . . .
O1 O -0.7153(2) 0.09077(13) 0.41670(11) 0.0273(4) Uani 1 1 d . . .
O2 O -0.5045(2) 0.06378(12) 0.30803(10) 0.0231(4) Uani 1 1 d . . .
O3 O 0.2467(2) 0.24548(12) 0.16008(10) 0.0210(3) Uani 1 1 d . . .
O4 O 0.5387(2) 0.37140(12) 0.18519(10) 0.0227(4) Uani 1 1 d . . .
C1 C -0.4790(3) 0.31785(17) 0.51274(14) 0.0168(4) Uani 1 1 d . . .
H1 H -0.6005 0.2931 0.5328 0.020 Uiso 1 1 d R . .
C2 C -0.4189(3) 0.24974(17) 0.43728(14) 0.0170(4) Uani 1 1 d . . .
C3 C -0.2378(3) 0.28861(17) 0.40863(14) 0.0175(4) Uani 1 1 d . . .
H3 H -0.1953 0.2418 0.3569 0.021 Uiso 1 1 d R . .
C4 C -0.1202(3) 0.39113(16) 0.45223(13) 0.0141(4) Uani 1 1 d . . .
C5 C 0.0678(3) 0.43110(16) 0.42037(13) 0.0145(4) Uani 1 1 d . . .
C6 C 0.1339(3) 0.36902(17) 0.34345(14) 0.0162(4) Uani 1 1 d . . .
H6 H 0.0566 0.2982 0.3104 0.019 Uiso 1 1 d R . .
C7 C 0.3125(3) 0.40664(17) 0.31175(14) 0.0169(4) Uani 1 1 d . . .
C8 C 0.4248(3) 0.50882(17) 0.36093(13) 0.0168(4) Uani 1 1 d . . .
H8 H 0.5466 0.5343 0.3415 0.020 Uiso 1 1 d R . .
C9 C 0.3643(3) 0.57665(17) 0.43913(13) 0.0158(4) Uani 1 1 d . . .
C10 C 0.1824(3) 0.53855(16) 0.46965(13) 0.0142(4) Uani 1 1 d . . .
C11 C -0.8129(3) -0.01131(18) 0.34533(16) 0.0235(5) Uani 1 1 d . . .
C12 C -0.6329(3) -0.04419(18) 0.29395(15) 0.0228(5) Uani 1 1 d . . .
C13 C -0.8950(4) -0.0945(2) 0.39487(17) 0.0322(6) Uani 1 1 d . . .
H13A H -0.7849(16) -0.1036(10) 0.4431(10) 0.038(4) Uiso 1 1 d R . .
H13B H -0.947(2) -0.1660(10) 0.3487(6) 0.038(4) Uiso 1 1 d R . .
H13C H -1.006(2) -0.0677(7) 0.4248(10) 0.038(4) Uiso 1 1 d R . .
C14 C -0.9875(4) 0.0206(2) 0.28161(19) 0.0370(6) Uani 1 1 d . . .
H14A H -1.0862(19) 0.0532(13) 0.3209(6) 0.043(4) Uiso 1 1 d R . .
H14B H -1.0616(19) -0.0475(10) 0.2317(10) 0.043(4) Uiso 1 1 d R . .
H14C H -0.9295(9) 0.0769(12) 0.2505(10) 0.043(4) Uiso 1 1 d R . .
C15 C -0.6966(4) -0.0979(2) 0.18859(17) 0.0365(6) Uani 1 1 d . . .
H15A H -0.769(2) -0.0484(9) 0.1581(5) 0.042(4) Uiso 1 1 d R . .
H15B H -0.787(2) -0.1683(12) 0.1782(2) 0.042(4) Uiso 1 1 d R . .
H15C H -0.5747(17) -0.1116(12) 0.1616(5) 0.042(4) Uiso 1 1 d R . .
C16 C -0.5028(4) -0.1148(2) 0.34011(19) 0.0323(6) Uani 1 1 d . . .
H16A H -0.377(2) -0.1208(11) 0.3125(9) 0.048(5) Uiso 1 1 d R . .
H16B H -0.5824(14) -0.1900(12) 0.3289(10) 0.048(5) Uiso 1 1 d R . .
H16C H -0.463(2) -0.0800(9) 0.4092(10) 0.048(5) Uiso 1 1 d R . .
C21 C 0.3168(3) 0.22622(18) 0.06980(14) 0.0199(5) Uani 1 1 d . . .
C22 C 0.5437(3) 0.28588(17) 0.09874(14) 0.0195(5) Uani 1 1 d . . .
C23 C 0.1785(4) 0.2800(2) 0.00761(16) 0.0334(6) Uani 1 1 d . . .
H23A H 0.033(2) 0.2477(10) 0.0020(9) 0.040(4) Uiso 1 1 d R . .
H23B H 0.2144(17) 0.2661(11) -0.0561(10) 0.040(4) Uiso 1 1 d R . .
H23C H 0.1979(18) 0.3611(12) 0.0364(7) 0.040(4) Uiso 1 1 d R . .
C24 C 0.2908(4) 0.1030(2) 0.02525(17) 0.0318(6) Uani 1 1 d . . .
H24A H 0.365(2) 0.0676(6) 0.0690(7) 0.043(5) Uiso 1 1 d R . .
H24B H 0.345(2) 0.0902(3) -0.0328(10) 0.043(5) Uiso 1 1 d R . .
H24C H 0.146(2) 0.0718(6) 0.0109(10) 0.043(5) Uiso 1 1 d R . .
C25 C 0.6944(4) 0.2119(2) 0.12701(17) 0.0308(6) Uani 1 1 d . . .
H25A H 0.827(2) 0.2567(7) 0.1561(10) 0.038(4) Uiso 1 1 d R . .
H25B H 0.7076(18) 0.1564(11) 0.0712(8) 0.038(4) Uiso 1 1 d R . .
H25C H 0.6445(14) 0.1753(11) 0.1717(10) 0.038(4) Uiso 1 1 d R . .
C26 C 0.6165(4) 0.3444(2) 0.02829(16) 0.0299(6) Uani 1 1 d . . .
H26A H 0.5328(19) 0.4013(12) 0.0204(8) 0.035(4) Uiso 1 1 d R . .
H26B H 0.604(2) 0.2906(8) -0.0323(9) 0.035(4) Uiso 1 1 d R . .
H26C H 0.759(2) 0.3786(12) 0.0516(6) 0.035(4) Uiso 1 1 d R . .
B1 B -0.5484(4) 0.1336(2) 0.38629(17) 0.0197(5) Uani 1 1 d . . .
B2 B 0.3690(4) 0.3390(2) 0.21901(16) 0.0184(5) Uani 1 1 d . . .
C1S C -0.0602(4) -0.4260(2) 0.23763(17) 0.0319(6) Uani 1 1 d . . .
H1S H -0.1227 -0.5042 0.2292 0.041 Uiso 1 1 d R . .
H2S H 0.0221 -0.3984 0.3027 0.041 Uiso 1 1 d R . .

loop_
_atom_site_aniso_label
_atom_site_aniso_U_11
_atom_site_aniso_U_22
_atom_site_aniso_U_33
_atom_site_aniso_U_23
_atom_site_aniso_U_13
_atom_site_aniso_U_12
Cl1 0.0395(4) 0.0380(4) 0.0532(4) 0.0183(3) 0.0169(3) 0.0118(3)
Cl2 0.0443(4) 0.0352(4) 0.0415(4) 0.0153(3) 0.0167(3) 0.0107(3)
O1 0.0265(9) 0.0203(8) 0.0306(9) -0.0042(7) 0.0136(7) -0.0028(7)
O2 0.0266(8) 0.0164(8) 0.0238(8) -0.0010(6) 0.0108(7) -0.0024(6)
O3 0.0209(8) 0.0223(8) 0.0177(7) -0.0008(6) 0.0093(6) -0.0001(6)
O4 0.0241(8) 0.0218(8) 0.0166(7) -0.0069(6) 0.0108(6) -0.0031(6)
C1 0.0160(10) 0.0163(11) 0.0189(10) 0.0052(8) 0.0060(8) 0.0012(8)
C2 0.0185(10) 0.0133(10) 0.0183(10) 0.0024(8) 0.0039(8) 0.0018(8)
C3 0.0207(11) 0.0169(11) 0.0138(10) -0.0003(8) 0.0054(8) 0.0057(9)
C4 0.0150(10) 0.0148(10) 0.0133(9) 0.0036(8) 0.0037(8) 0.0043(8)
C5 0.0145(10) 0.0144(10) 0.0144(10) 0.0024(8) 0.0031(8) 0.0043(8)
C6 0.0158(10) 0.0147(10) 0.0161(10) 0.0004(8) 0.0036(8) 0.0020(8)
C7 0.0194(11) 0.0179(11) 0.0142(10) 0.0024(8) 0.0061(8) 0.0056(8)
C8 0.0160(10) 0.0191(11) 0.0159(10) 0.0025(8) 0.0078(8) 0.0025(8)
C9 0.0166(10) 0.0159(10) 0.0145(10) 0.0034(8) 0.0032(8) 0.0026(8)
C10 0.0157(10) 0.0135(10) 0.0132(9) 0.0020(8) 0.0029(8) 0.0038(8)
C11 0.0210(11) 0.0146(11) 0.0297(12) -0.0043(9) 0.0075(9) -0.0017(9)
C12 0.0245(12) 0.0146(11) 0.0269(11) 0.0017(9) 0.0073(9) -0.0018(9)
C13 0.0358(14) 0.0254(13) 0.0342(13) 0.0044(10) 0.0144(11) -0.0036(11)
C14 0.0275(14) 0.0263(14) 0.0530(17) 0.0075(12) 0.0008(12) 0.0028(11)
C15 0.0522(17) 0.0245(13) 0.0264(13) -0.0022(10) 0.0125(12) -0.0077(12)
C16 0.0308(13) 0.0198(13) 0.0454(15) 0.0064(11) 0.0085(11) 0.0036(10)
C21 0.0227(11) 0.0194(11) 0.0180(10) 0.0003(8) 0.0111(9) 0.0036(9)
C22 0.0224(11) 0.0187(11) 0.0153(10) -0.0031(8) 0.0091(9) 0.0020(9)
C23 0.0297(13) 0.0485(17) 0.0226(12) 0.0075(11) 0.0055(10) 0.0113(12)
C24 0.0340(14) 0.0249(13) 0.0311(13) -0.0050(10) 0.0153(11) -0.0047(11)
C25 0.0231(12) 0.0394(15) 0.0277(12) 0.0006(11) 0.0068(10) 0.0104(11)
C26 0.0349(14) 0.0275(13) 0.0265(12) 0.0015(10) 0.0163(11) -0.0008(11)
B1 0.0211(13) 0.0179(12) 0.0196(12) 0.0030(9) 0.0046(10) 0.0033(10)
B2 0.0202(12) 0.0181(13) 0.0172(11) 0.0029(9) 0.0057(10) 0.0053(10)
C1S 0.0352(14) 0.0289(14) 0.0327(13) 0.0123(11) 0.0035(11) 0.0048(11)

loop_
_geom_bond_atom_site_label_1
_geom_bond_atom_site_label_2
_geom_bond_distance
_geom_bond_site_symmetry_2
_geom_bond_publ_flag
Cl1 C1S 1.766(2) . ?
Cl2 C1S 1.766(3) . ?
O1 B1 1.366(3) . ?
O1 C11 1.458(3) . ?
O2 B1 1.370(3) . ?
O2 C12 1.467(2) . ?
O3 B2 1.368(3) . ?
O3 C21 1.460(2) . ?
O4 B2 1.366(3) . ?
O4 C22 1.469(2) . ?
C1 C2 1.379(3) . ?
C1 C9 1.411(3) 2_566 ?
C2 C3 1.415(3) . ?
C2 B1 1.555(3) . ?
C3 C4 1.378(3) . ?
C4 C10 1.427(3) 2_566 ?
C4 C5 1.483(3) . ?
C5 C6 1.382(3) . ?
C5 C10 1.432(3) . ?
C6 C7 1.419(3) . ?
C7 C8 1.377(3) . ?
C7 B2 1.558(3) . ?
C8 C9 1.408(3) . ?
C9 C1 1.411(3) 2_566 ?
C9 C10 1.430(3) . ?
C10 C4 1.427(3) 2_566 ?
C11 C13 1.510(3) . ?
C11 C14 1.529(3) . ?
C11 C12 1.562(3) . ?
C12 C16 1.507(3) . ?
C12 C15 1.514(3) . ?
C21 C24 1.506(3) . ?
C21 C23 1.521(3) . ?
C21 C22 1.555(3) . ?
C22 C26 1.516(3) . ?
C22 C25 1.518(3) . ?
